data_2242644
loop_
_publ_author_name
'Gibbons, D\'aire'
'Emandi, Ganapathi'
'Senge, Mathias O.'

_publ_section_title
;
 Crystal structure and synthesis of
 3-(1<i>H</i>-pyrrol-2-yl)-1-(thiophen-2-yl)propanone
;
_journal_coeditor_code TX2008
_journal_issue 10
_journal_name_full 'Acta Crystallographica Section E'
_journal_page_first 1463
_journal_page_last 1466
_journal_paper_doi 10.1107/S2056989018012331
_journal_volume 74
_journal_year 2018
_chemical_absolute_configuration ad
_chemical_formula_iupac 'C11 H9 N O S'
_chemical_formula_moiety 'C11 H9 N O S'
_chemical_formula_sum 'C11 H9 N O S'
_chemical_formula_weight 203.25
_chemical_name_systematic
;
3-(1<i>H</i>-Pyrrol-2-yl)-1-(thiophen-2-yl)propanone
;
_space_group_crystal_system orthorhombic
_space_group_IT_number 33
_space_group_name_Hall 'P 2c -2n'
_space_group_name_H-M_alt 'P n a 21'
_symmetry_space_group_name_Hall 'P 2c -2n'
_symmetry_space_group_name_H-M 'P n a 21'
_atom_sites_solution_hydrogens mixed
_atom_sites_solution_primary dual
_audit_creation_method
;
Olex2 1.2
(compiled 2018.05.29 svn.r3508 for OlexSys, GUI svn.r5506)
;
_cell_angle_alpha 90
_cell_angle_beta 90
_cell_angle_gamma 90
_cell_formula_units_Z 4
_cell_length_a 11.1559(3)
_cell_length_b 3.92580(10)
_cell_length_c 21.6293(6)
_cell_measurement_reflns_used 9918
_cell_measurement_temperature 100(2)
_cell_measurement_theta_max 27.50
_cell_measurement_theta_min 3.65
_cell_volume 947.27(4)
_computing_cell_refinement
;
SAINT (Bruker, 2016)
;
_computing_data_collection
;
APEX3 (Bruker, 2016)
;
_computing_data_reduction
;
SAINT (Bruker, 2016)
;
_computing_molecular_graphics
;
<i>OLEX2</i> (Dolomanov <i>et al.</i>,  2009)
;
_computing_publication_material
;
<i>OLEX2</i> (Dolomanov <i>et al.</i>,  2009)
;
_computing_structure_refinement
;
SHELXL (Sheldrick, 2015<i>b</i>)
;
_computing_structure_solution
;
SHELXT (Sheldrick, 2015<i>a</i>)
;
_diffrn_ambient_temperature 100(2)
_diffrn_detector 'Bruker APEXII area detector'
_diffrn_detector_area_resol_mean 7.9
_diffrn_measured_fraction_theta_full 1.000
_diffrn_measured_fraction_theta_max 0.999
_diffrn_measurement_device 'Kappa diffractometer'
_diffrn_measurement_device_type 'Bruker SMART APEXII area detector'
_diffrn_measurement_method '\w and \f scans'
_diffrn_radiation_monochromator graphite
_diffrn_radiation_probe x-ray
_diffrn_radiation_type MoK\a
_diffrn_radiation_wavelength 0.71073
_diffrn_reflns_av_R_equivalents 0.0486
_diffrn_reflns_av_unetI/netI 0.0204
_diffrn_reflns_limit_h_max 14
_diffrn_reflns_limit_h_min -14
_diffrn_reflns_limit_k_max 5
_diffrn_reflns_limit_k_min -5
_diffrn_reflns_limit_l_max 28
_diffrn_reflns_limit_l_min -27
_diffrn_reflns_number 25996
_diffrn_reflns_theta_full 25.242
_diffrn_reflns_theta_max 27.525
_diffrn_reflns_theta_min 1.883
_diffrn_source 'standard sealed X-ray tube'
_diffrn_standards_number 0
_exptl_absorpt_coefficient_mu 0.302
_exptl_absorpt_correction_T_max 0.7456
_exptl_absorpt_correction_T_min 0.6575
_exptl_absorpt_correction_type multi-scan
_exptl_absorpt_process_details
;
(SADABS; Krause <i>et al.</i>,  2015)
;
_exptl_crystal_colour yellow
_exptl_crystal_density_diffrn 1.425
_exptl_crystal_density_method 'not measured'
_exptl_crystal_description triangular
_exptl_crystal_F_000 424
_exptl_crystal_size_max 0.2
_exptl_crystal_size_mid 0.09
_exptl_crystal_size_min 0.07
_refine_diff_density_max 0.284
_refine_diff_density_min -0.167
_refine_ls_abs_structure_details
;
Flack <i>x</i> determined using 956 quotients
[(<i>I</i>^+^)-(<i>I</i>^-^)]/[(<i>I</i>^+^)+(<i>I</i>^-^)]
(Parsons <i>et al.</i>,  2013)
;
_refine_ls_abs_structure_Flack 0.00(4)
_refine_ls_extinction_method none
_refine_ls_goodness_of_fit_ref 1.059
_refine_ls_hydrogen_treatment mixed
_refine_ls_matrix_type full
_refine_ls_number_parameters 131
_refine_ls_number_reflns 2159
_refine_ls_number_restraints 1
_refine_ls_restrained_S_all 1.059
_refine_ls_R_factor_all 0.0346
_refine_ls_R_factor_gt 0.0321
_refine_ls_shift/su_max 0.000
_refine_ls_shift/su_mean 0.000
_refine_ls_structure_factor_coef Fsqd
_refine_ls_weighting_details 'w=1/[\s^2^(Fo^2^)+(0.0533P)^2^+0.3056P] where P=(Fo^2^+2Fc^2^)/3'
_refine_ls_weighting_scheme calc
_refine_ls_wR_factor_gt 0.0802
_refine_ls_wR_factor_ref 0.0821
_reflns_number_gt 2070
_reflns_number_total 2159
_reflns_threshold_expression 'I > 2\s(I)'
_cod_data_source_file tx2008sup1.cif
_cod_data_source_block I
_cod_database_code 2242644
_shelx_space_group_comment
;
The symmetry employed for this shelxl refinement is uniquely defined
by the following loop, which should always be used as a source of
symmetry information in preference to the above space-group names.
They are only intended as comments.
;
_shelx_estimated_absorpt_t_min 0.942
_shelx_estimated_absorpt_t_max 0.979

loop_
_space_group_symop_operation_xyz
'x, y, z'
'-x, -y, z+1/2'
'x+1/2, -y+1/2, z'
'-x+1/2, y+1/2, z+1/2'

loop_
_atom_site_type_symbol
_atom_site_label
_atom_site_fract_x
_atom_site_fract_y
_atom_site_fract_z
_atom_site_U_iso_or_equiv
_atom_site_adp_type
_atom_site_calc_flag
_atom_site_occupancy
C C1 0.4383(3) 0.3593(7) 0.30581(13) 0.0220(6) Uani d 1
H H1 0.4090 0.2839 0.2669 0.026 Uiso calc 1
C C2 0.5545(3) 0.3241(7) 0.32434(13) 0.0199(5) Uani d 1
H H2 0.6149 0.2208 0.2997 0.024 Uiso calc 1
C C3 0.5754(2) 0.4580(6) 0.38425(12) 0.0146(5) Uani d 1
H H3 0.6510 0.4546 0.4045 0.018 Uiso calc 1
C C4 0.4712(2) 0.5956(7) 0.40983(12) 0.0154(5) Uani d 1
C C5 0.4521(2) 0.7623(7) 0.46958(11) 0.0158(5) Uani d 1
C C6 0.5566(2) 0.7940(7) 0.51008(13) 0.0167(5) Uani d 1
H H6 0.6303 0.6917 0.4983 0.020 Uiso calc 1
C C7 0.5498(2) 0.9663(7) 0.56396(12) 0.0166(5) Uani d 1
H H7 0.4753 1.0719 0.5733 0.020 Uiso calc 1
C C8 0.6436(2) 1.0055(7) 0.60829(13) 0.0160(5) Uani d 1
C C9 0.6393(2) 1.1517(7) 0.66686(12) 0.0183(5) Uani d 1
H H9 0.5713 1.2570 0.6852 0.022 Uiso calc 1
C C10 0.7529(3) 1.1168(7) 0.69428(12) 0.0195(5) Uani d 1
H H10 0.7758 1.1928 0.7343 0.023 Uiso calc 1
C C11 0.8247(2) 0.9509(7) 0.65194(13) 0.0182(6) Uani d 1
H H11 0.9065 0.8924 0.6579 0.022 Uiso calc 1
N N1 0.7588(2) 0.8850(6) 0.60020(11) 0.0179(5) Uani d 1
H H1A 0.787(3) 0.791(9) 0.5687(16) 0.019(8) Uiso d 1
O O1 0.35144(16) 0.8661(6) 0.48409(9) 0.0199(4) Uani d 1
S S1 0.35151(5) 0.55340(15) 0.36015(3) 0.01928(17) Uani d 1

loop_
_atom_site_aniso_label
_atom_site_aniso_U_11
_atom_site_aniso_U_22
_atom_site_aniso_U_33
_atom_site_aniso_U_12
_atom_site_aniso_U_13
_atom_site_aniso_U_23
C1 0.0338(15) 0.0180(12) 0.0144(12) -0.0026(11) -0.0025(10) 0.0009(10)
C2 0.0266(13) 0.0172(13) 0.0160(12) -0.0001(10) 0.0048(10) -0.0005(11)
C3 0.0173(11) 0.0139(11) 0.0126(11) -0.0020(9) 0.0005(9) 0.0009(9)
C4 0.0187(12) 0.0154(12) 0.0120(11) -0.0046(9) -0.0014(9) 0.0023(9)
C5 0.0200(12) 0.0166(10) 0.0108(11) -0.0016(10) 0.0010(10) 0.0036(10)
C6 0.0158(11) 0.0201(12) 0.0140(11) -0.0006(10) -0.0014(10) 0.0010(11)
C7 0.0188(12) 0.0165(12) 0.0146(12) -0.0002(10) 0.0013(10) 0.0030(10)
C8 0.0195(12) 0.0155(12) 0.0130(12) -0.0010(10) 0.0007(9) 0.0016(9)
C9 0.0244(13) 0.0168(12) 0.0138(12) 0.0011(10) 0.0017(10) -0.0013(10)
C10 0.0274(13) 0.0182(12) 0.0129(12) -0.0024(10) -0.0025(10) -0.0010(10)
C11 0.0194(13) 0.0205(13) 0.0149(12) -0.0040(10) -0.0010(10) 0.0006(10)
N1 0.0191(11) 0.0218(11) 0.0129(11) -0.0012(9) 0.0016(9) -0.0015(9)
O1 0.0183(9) 0.0272(9) 0.0143(9) 0.0008(8) 0.0013(7) 0.0014(8)
S1 0.0198(3) 0.0223(3) 0.0157(3) -0.0019(2) -0.0033(3) 0.0002(3)

loop_
_atom_type_symbol
_atom_type_description
_atom_type_scat_dispersion_real
_atom_type_scat_dispersion_imag
_atom_type_scat_source
C C 0.0033 0.0016 'International Tables Vol C Tables 4.2.6.8 and 6.1.1.4'
H H 0.0000 0.0000 'International Tables Vol C Tables 4.2.6.8 and 6.1.1.4'
N N 0.0061 0.0033 'International Tables Vol C Tables 4.2.6.8 and 6.1.1.4'
O O 0.0106 0.0060 'International Tables Vol C Tables 4.2.6.8 and 6.1.1.4'
S S 0.1246 0.1234 'International Tables Vol C Tables 4.2.6.8 and 6.1.1.4'

loop_
_geom_angle_atom_site_label_1
_geom_angle_atom_site_label_2
_geom_angle_atom_site_label_3
_geom_angle
C2 C1 H1 123.7
C2 C1 S1 112.5(2)
S1 C1 H1 123.7
C1 C2 H2 123.6
C1 C2 C3 112.8(3)
C3 C2 H2 123.6
C2 C3 H3 124.2
C4 C3 C2 111.6(2)
C4 C3 H3 124.2
C3 C4 C5 130.0(2)
C3 C4 S1 111.2(2)
C5 C4 S1 118.77(19)
C6 C5 C4 116.8(2)
O1 C5 C4 120.2(2)
O1 C5 C6 122.9(2)
C5 C6 H6 119.5
C7 C6 C5 121.0(2)
C7 C6 H6 119.5
C6 C7 H7 116.8
C6 C7 C8 126.4(3)
C8 C7 H7 116.8
C9 C8 C7 129.1(2)
N1 C8 C7 124.1(2)
N1 C8 C9 106.8(2)
C8 C9 H9 125.9
C8 C9 C10 108.2(2)
C10 C9 H9 125.9
C9 C10 H10 126.6
C11 C10 C9 106.8(2)
C11 C10 H10 126.6
C10 C11 H11 125.6
N1 C11 C10 108.7(2)
N1 C11 H11 125.6
C8 N1 H1A 127(2)
C11 N1 C8 109.4(2)
C11 N1 H1A 124(2)
C1 S1 C4 91.90(14)

loop_
_geom_bond_atom_site_label_1
_geom_bond_atom_site_label_2
_geom_bond_distance
C1 H1 0.9500
C1 C2 1.364(4)
C1 S1 1.702(3)
C2 H2 0.9500
C2 C3 1.418(4)
C3 H3 0.9500
C3 C4 1.397(4)
C4 C5 1.464(3)
C4 S1 1.722(3)
C5 C6 1.463(3)
C5 O1 1.236(3)
C6 H6 0.9500
C6 C7 1.350(4)
C7 H7 0.9500
C7 C8 1.428(4)
C8 C9 1.392(4)
C8 N1 1.381(3)
C9 H9 0.9500
C9 C10 1.406(4)
C10 H10 0.9500
C10 C11 1.380(4)
C11 H11 0.9500
C11 N1 1.364(4)
N1 H1A 0.84(4)

loop_
_geom_hbond_atom_site_label_D
_geom_hbond_atom_site_label_H
_geom_hbond_atom_site_label_A
_geom_hbond_site_symmetry_A
_geom_hbond_distance_DH
_geom_hbond_distance_HA
_geom_hbond_distance_DA
_geom_hbond_angle_DHA
N1 H1A O1 3_565 0.84(4) 2.06(4) 2.889(3) 171(3)
C6 H6 O1 3_565 0.95 2.50 3.396(3) 158

loop_
_geom_torsion_atom_site_label_1
_geom_torsion_atom_site_label_2
_geom_torsion_atom_site_label_3
_geom_torsion_atom_site_label_4
_geom_torsion
C1 C2 C3 C4 -0.2(3)
C2 C1 S1 C4 0.4(2)
C2 C3 C4 C5 -179.2(2)
C2 C3 C4 S1 0.5(3)
C3 C4 C5 C6 0.0(4)
C3 C4 C5 O1 -179.5(3)
C3 C4 S1 C1 -0.5(2)
C4 C5 C6 C7 175.0(2)
C5 C4 S1 C1 179.2(2)
C5 C6 C7 C8 177.7(2)
C6 C7 C8 C9 -173.4(3)
C6 C7 C8 N1 3.8(4)
C7 C8 C9 C10 177.3(3)
C7 C8 N1 C11 -177.4(3)
C8 C9 C10 C11 0.2(3)
C9 C8 N1 C11 0.3(3)
C9 C10 C11 N1 0.0(3)
C10 C11 N1 C8 -0.2(3)
N1 C8 C9 C10 -0.3(3)
O1 C5 C6 C7 -5.6(4)
S1 C1 C2 C3 -0.2(3)
S1 C4 C5 C6 -179.67(19)
S1 C4 C5 O1 0.9(3)

_cod_database_fobs_code 2242644
